data_8105580
loop_
_publ_author_name
'Li, Yi-Biao'
'Chen, Lu'
'Zhu, Zhong-Zhi'
'Huang, Yu-Bing'
'Chen, Xiu-Wen'

_publ_section_title
;
 Crystal structure of 2-(4-chlorophenyl)-3-phenyl-1,8-naphthyridine,
 C20H13N2Cl
;
_journal_issue 1
_journal_name_full 'Zeitschrift f\"ur Kristallographie - New Crystal Structures'
_journal_page_first 179
_journal_page_last 180
_journal_paper_doi 10.1515/ncrs-2018-0275
_journal_volume 234
_journal_year 2018
_chemical_formula_moiety 'C20 H13 Cl N2'
_chemical_formula_sum 'C20 H13 Cl N2'
_chemical_formula_weight 316.77
_space_group_crystal_system monoclinic
_space_group_IT_number 14
_space_group_name_Hall '-P 2yn'
_space_group_name_H-M_alt 'P 1 21/n 1'
_atom_sites_solution_hydrogens geom
_atom_sites_solution_primary direct
_cell_angle_alpha 90
_cell_angle_beta 95.837(8)
_cell_angle_gamma 90
_cell_formula_units_Z 4
_cell_length_a 6.179(4)
_cell_length_b 11.666(8)
_cell_length_c 22.460(15)
_cell_measurement_reflns_used 3332
_cell_measurement_temperature 296(2)
_cell_measurement_theta_max 24.49
_cell_measurement_theta_min 2.52
_cell_volume 1610.6(19)
_computing_cell_refinement 'SAINT v8.34A (Bruker, 2013)'
_computing_data_reduction 'SAINT v8.34A (Bruker, 2013)'
_computing_molecular_graphics 'Olex2 (Dolomanov et al., 2009)'
_computing_publication_material 'Olex2 (Dolomanov et al., 2009)'
_computing_structure_refinement 'ShelXL (Sheldrick, 2015)'
_computing_structure_solution 'ShelXT (Sheldrick, 2015)'
_diffrn_ambient_temperature 296.15
_diffrn_measured_fraction_theta_full 0.996
_diffrn_measured_fraction_theta_max 0.996
_diffrn_measurement_device_type 'Bruker APEX-II CCD'
_diffrn_measurement_method '\f and \w scans'
_diffrn_radiation_type MoK\a
_diffrn_radiation_wavelength 0.71073
_diffrn_reflns_av_R_equivalents 0.0332
_diffrn_reflns_av_unetI/netI 0.0305
_diffrn_reflns_Laue_measured_fraction_full 0.996
_diffrn_reflns_Laue_measured_fraction_max 0.996
_diffrn_reflns_limit_h_max 7
_diffrn_reflns_limit_h_min -7
_diffrn_reflns_limit_k_max 14
_diffrn_reflns_limit_k_min -14
_diffrn_reflns_limit_l_max 28
_diffrn_reflns_limit_l_min -28
_diffrn_reflns_number 12531
_diffrn_reflns_point_group_measured_fraction_full 0.996
_diffrn_reflns_point_group_measured_fraction_max 0.996
_diffrn_reflns_theta_full 25.242
_diffrn_reflns_theta_max 26.499
_diffrn_reflns_theta_min 1.823
_diffrn_standards_number 0
_exptl_absorpt_coefficient_mu 0.237
_exptl_absorpt_correction_T_max 0.7455
_exptl_absorpt_correction_T_min 0.6630
_exptl_absorpt_correction_type multi-scan'
_exptl_absorpt_process_details
;
SADABS-2014/5 (Bruker,2014/5) was used for absorption correction.
wR2(int) was 0.0948 before and 0.0390 after correction.
The Ratio of minimum to maximum transmission is 0.8893.
The \l/2 correction factor is 0.00150.
;
_exptl_crystal_colour colourless
_exptl_crystal_density_diffrn 1.306
_exptl_crystal_description block
_exptl_crystal_F_000 656
_exptl_crystal_size_max 0.32
_exptl_crystal_size_mid 0.27
_exptl_crystal_size_min 0.24
_refine_diff_density_max 0.144
_refine_diff_density_min -0.261
_refine_diff_density_rms 0.034
_refine_ls_extinction_coef .
_refine_ls_extinction_method none
_refine_ls_goodness_of_fit_ref 1.055
_refine_ls_hydrogen_treatment constr
_refine_ls_matrix_type full
_refine_ls_number_parameters 208
_refine_ls_number_reflns 3334
_refine_ls_number_restraints 0
_refine_ls_restrained_S_all 1.055
_refine_ls_R_factor_all 0.0814
_refine_ls_R_factor_gt 0.0507
_refine_ls_shift/su_max 0.000
_refine_ls_shift/su_mean 0.000
_refine_ls_structure_factor_coef Fsqd
_refine_ls_weighting_details 'w=1/[\s^2^(Fo^2^)+(0.0871P)^2^+0.0305P] where P=(Fo^2^+2Fc^2^)/3'
_refine_ls_weighting_scheme calc
_refine_ls_wR_factor_gt 0.1416
_refine_ls_wR_factor_ref 0.1599
_reflns_Friedel_coverage 0.000
_reflns_Friedel_fraction_full .
_reflns_Friedel_fraction_max .
_reflns_number_gt 2062
_reflns_number_total 3334
_reflns_threshold_expression 'I > 2\s(I)'
_cod_data_source_file suppl_ncrs-2018-0275_suppl.cif
_cod_data_source_block 1
_cod_original_cell_volume 1610.7(19)
_cod_database_code 8105580
_shelx_space_group_comment
;
The symmetry employed for this shelxl refinement is uniquely defined
by the following loop, which should always be used as a source of
symmetry information in preference to the above space-group names.
They are only intended as comments.
;
_olex2_refinement_description
;
1. Fixed Uiso
 At 1.2 times of:
  All C(H) groups
2.a Aromatic/amide H refined with riding coordinates:
 C8(H8), C20(H20), C3(H3), C10(H10), C19(H19), C16(H16), C1(H1), C14(H14),
 C2(H2), C17(H17), C11(H11), C12(H12), C13(H13)
;

loop_
_space_group_symop_operation_xyz
'x, y, z'
'-x+1/2, y+1/2, -z+1/2'
'-x, -y, -z'
'x-1/2, -y-1/2, z-1/2'

loop_
_atom_site_label
_atom_site_type_symbol
_atom_site_fract_x
_atom_site_fract_y
_atom_site_fract_z
_atom_site_U_iso_or_equiv
_atom_site_adp_type
_atom_site_occupancy
_atom_site_site_symmetry_order
_atom_site_calc_flag
_atom_site_refinement_flags_posn
_atom_site_refinement_flags_adp
_atom_site_refinement_flags_occupancy
_atom_site_disorder_assembly
_atom_site_disorder_group
Cl1 Cl -0.11456(12) 0.32015(7) 0.44569(3) 0.1187(4) Uani 1 1 d . . . . .
N2 N 0.5456(3) 0.52907(13) 0.25657(7) 0.0610(4) Uani 1 1 d . . . . .
N1 N 0.7453(3) 0.51981(14) 0.17572(8) 0.0758(5) Uani 1 1 d . . . . .
C7 C 0.5828(3) 0.68933(15) 0.32489(8) 0.0562(5) Uani 1 1 d . . . . .
C15 C 0.3398(3) 0.51849(15) 0.34029(8) 0.0578(5) Uani 1 1 d . . . . .
C6 C 0.4945(3) 0.58075(16) 0.30515(8) 0.0567(5) Uani 1 1 d . . . . .
C5 C 0.6985(3) 0.57806(16) 0.22508(8) 0.0604(5) Uani 1 1 d . . . . .
C4 C 0.8038(3) 0.68094(15) 0.24322(8) 0.0584(5) Uani 1 1 d . . . . .
C8 C 0.7369(3) 0.73620(16) 0.29356(8) 0.0592(5) Uani 1 1 d . . . . .
H8 H 0.799135 0.806063 0.305676 0.071 Uiso 1 1 calc R . . . .
C9 C 0.5032(3) 0.75243(16) 0.37566(8) 0.0602(5) Uani 1 1 d . . . . .
C20 C 0.1545(3) 0.46851(17) 0.31188(9) 0.0650(5) Uani 1 1 d . . . . .
H20 H 0.124743 0.474992 0.270592 0.078 Uiso 1 1 calc R . . . .
C3 C 0.9663(4) 0.72223(19) 0.20942(9) 0.0719(6) Uani 1 1 d . . . . .
H3 H 1.038856 0.790201 0.220039 0.086 Uiso 1 1 calc R . . . .
C10 C 0.6345(4) 0.76961(19) 0.42816(9) 0.0750(6) Uani 1 1 d . . . . .
H10 H 0.775786 0.741038 0.432299 0.090 Uiso 1 1 calc R . . . .
C19 C 0.0141(3) 0.40930(19) 0.34424(11) 0.0766(6) Uani 1 1 d . . . . .
H19 H -0.112417 0.377764 0.324951 0.092 Uiso 1 1 calc R . . . .
C18 C 0.0596(4) 0.39664(19) 0.40461(11) 0.0751(6) Uani 1 1 d . . . . .
C16 C 0.3816(4) 0.5040(2) 0.40085(10) 0.0827(7) Uani 1 1 d . . . . .
H16 H 0.506759 0.536065 0.420588 0.099 Uiso 1 1 calc R . . . .
C1 C 0.9010(5) 0.5622(2) 0.14642(10) 0.0852(7) Uani 1 1 d . . . . .
H1 H 0.936922 0.521921 0.113051 0.102 Uiso 1 1 calc R . . . .
C14 C 0.2960(4) 0.7990(2) 0.37112(11) 0.0830(7) Uani 1 1 d . . . . .
H14 H 0.204910 0.788798 0.335938 0.100 Uiso 1 1 calc R . . . .
C2 C 1.0160(4) 0.6620(2) 0.16131(10) 0.0829(7) Uani 1 1 d . . . . .
H2 H 1.124782 0.686891 0.138660 0.099 Uiso 1 1 calc R . . . .
C17 C 0.2435(4) 0.4433(2) 0.43311(10) 0.0896(8) Uani 1 1 d . . . . .
H17 H 0.275308 0.434177 0.474199 0.108 Uiso 1 1 calc R . . . .
C11 C 0.5567(6) 0.8294(2) 0.47487(11) 0.0950(8) Uani 1 1 d . . . . .
H11 H 0.644985 0.839069 0.510578 0.114 Uiso 1 1 calc R . . . .
C12 C 0.3521(6) 0.8742(2) 0.46896(14) 0.1008(9) Uani 1 1 d . . . . .
H12 H 0.301837 0.914567 0.500487 0.121 Uiso 1 1 calc R . . . .
C13 C 0.2216(4) 0.8599(2) 0.41720(15) 0.1007(9) Uani 1 1 d . . . . .
H13 H 0.082487 0.891201 0.412951 0.121 Uiso 1 1 calc R . . . .

loop_
_atom_site_aniso_label
_atom_site_aniso_U_11
_atom_site_aniso_U_22
_atom_site_aniso_U_33
_atom_site_aniso_U_23
_atom_site_aniso_U_13
_atom_site_aniso_U_12
Cl1 0.1086(6) 0.1273(7) 0.1233(7) 0.0264(4) 0.0266(5) -0.0385(4)
N2 0.0713(10) 0.0508(9) 0.0601(9) -0.0011(7) 0.0030(8) -0.0015(7)
N1 0.1059(14) 0.0580(10) 0.0648(10) -0.0036(8) 0.0155(10) 0.0065(9)
C7 0.0573(11) 0.0548(11) 0.0554(11) -0.0006(8) -0.0004(8) -0.0038(8)
C15 0.0611(11) 0.0505(10) 0.0603(11) -0.0009(8) -0.0016(9) -0.0039(8)
C6 0.0572(11) 0.0531(10) 0.0578(10) 0.0027(8) -0.0036(8) -0.0018(8)
C5 0.0733(13) 0.0491(10) 0.0575(11) 0.0032(8) -0.0001(9) 0.0046(9)
C4 0.0651(12) 0.0493(10) 0.0604(11) 0.0059(8) 0.0043(9) 0.0022(8)
C8 0.0624(11) 0.0498(10) 0.0647(11) -0.0010(9) 0.0021(9) -0.0039(8)
C9 0.0667(12) 0.0546(11) 0.0599(11) -0.0037(9) 0.0086(9) -0.0147(9)
C20 0.0616(12) 0.0656(12) 0.0661(12) -0.0030(10) -0.0012(9) -0.0051(10)
C3 0.0826(14) 0.0627(12) 0.0720(13) 0.0081(10) 0.0148(11) -0.0020(11)
C10 0.0932(16) 0.0645(13) 0.0659(13) 0.0004(10) 0.0010(12) -0.0141(11)
C19 0.0614(12) 0.0754(14) 0.0906(16) 0.0007(12) -0.0043(11) -0.0158(11)
C18 0.0746(14) 0.0676(13) 0.0833(15) 0.0058(11) 0.0092(11) -0.0122(11)
C16 0.0915(16) 0.0842(15) 0.0679(13) 0.0094(11) -0.0141(12) -0.0370(13)
C1 0.121(2) 0.0695(14) 0.0682(13) 0.0027(11) 0.0257(14) 0.0107(14)
C14 0.0679(14) 0.0912(16) 0.0902(16) -0.0254(13) 0.0094(11) -0.0063(12)
C2 0.1050(18) 0.0700(14) 0.0787(15) 0.0112(12) 0.0336(13) 0.0058(13)
C17 0.1131(19) 0.0884(16) 0.0648(13) 0.0132(12) -0.0034(13) -0.0344(15)
C11 0.148(3) 0.0779(16) 0.0597(14) -0.0060(11) 0.0115(15) -0.0284(17)
C12 0.135(2) 0.0821(17) 0.0951(19) -0.0224(15) 0.0584(19) -0.0344(18)
C13 0.0799(16) 0.0984(19) 0.130(2) -0.0319(17) 0.0416(17) -0.0187(15)

loop_
_atom_type_symbol
_atom_type_description
_atom_type_scat_dispersion_real
_atom_type_scat_dispersion_imag
_atom_type_scat_source
C C 0.0033 0.0016 'International Tables Vol C Tables 4.2.6.8 and 6.1.1.4'
H H 0.0000 0.0000 'International Tables Vol C Tables 4.2.6.8 and 6.1.1.4'
Cl Cl 0.1484 0.1585 'International Tables Vol C Tables 4.2.6.8 and 6.1.1.4'
N N 0.0061 0.0033 'International Tables Vol C Tables 4.2.6.8 and 6.1.1.4'

loop_
_geom_angle_atom_site_label_1
_geom_angle_atom_site_label_2
_geom_angle_atom_site_label_3
_geom_angle
_geom_angle_site_symmetry_1
_geom_angle_site_symmetry_3
C6 N2 C5 118.49(16) . .
C1 N1 C5 116.64(19) . .
C6 C7 C9 122.11(16) . .
C8 C7 C6 117.51(17) . .
C8 C7 C9 120.31(16) . .
C20 C15 C6 120.50(17) . .
C16 C15 C6 121.35(17) . .
C16 C15 C20 118.07(18) . .
N2 C6 C7 123.18(17) . .
N2 C6 C15 115.98(16) . .
C7 C6 C15 120.83(17) . .
N2 C5 C4 122.19(17) . .
N1 C5 N2 115.54(17) . .
N1 C5 C4 122.26(18) . .
C8 C4 C5 117.49(17) . .
C8 C4 C3 124.38(18) . .
C3 C4 C5 118.13(18) . .
C7 C8 C4 120.94(17) . .
C10 C9 C7 121.20(19) . .
C10 C9 C14 117.8(2) . .
C14 C9 C7 121.00(18) . .
C19 C20 C15 120.4(2) . .
C2 C3 C4 119.2(2) . .
C9 C10 C11 120.1(3) . .
C18 C19 C20 120.2(2) . .
C19 C18 Cl1 120.52(18) . .
C17 C18 Cl1 119.32(18) . .
C17 C18 C19 120.2(2) . .
C15 C16 C17 121.6(2) . .
N1 C1 C2 125.2(2) . .
C13 C14 C9 121.7(2) . .
C3 C2 C1 118.5(2) . .
C18 C17 C16 119.5(2) . .
C12 C11 C10 120.6(3) . .
C13 C12 C11 120.1(3) . .
C12 C13 C14 119.6(3) . .

loop_
_geom_bond_atom_site_label_1
_geom_bond_atom_site_label_2
_geom_bond_distance
_geom_bond_site_symmetry_2
Cl1 C18 1.734(2) .
N2 C6 1.313(2) .
N2 C5 1.362(2) .
N1 C5 1.356(3) .
N1 C1 1.316(3) .
C7 C6 1.432(3) .
C7 C8 1.356(3) .
C7 C9 1.483(3) .
C15 C6 1.489(3) .
C15 C20 1.381(3) .
C15 C16 1.369(3) .
C5 C4 1.406(3) .
C4 C8 1.400(3) .
C4 C3 1.404(3) .
C9 C10 1.377(3) .
C9 C14 1.385(3) .
C20 C19 1.374(3) .
C3 C2 1.350(3) .
C10 C11 1.386(3) .
C19 C18 1.365(3) .
C18 C17 1.360(3) .
C16 C17 1.371(3) .
C1 C2 1.387(4) .
C14 C13 1.372(3) .
C11 C12 1.361(4) .
C12 C13 1.356(4) .
